data_4101753
loop_
_publ_author_name
'Lu, Connie C.'
'Saouma, Caroline T.'
'Day, Michael W.'
'Peters, Jonas C.'

_publ_section_title
;
 Fe(I)-mediated reductive cleavage and coupling of CO(2): an Fe(II)(mu-O,
 mu-CO)Fe(II) core.
;
_journal_issue 1
_journal_name_full 'Journal of the American Chemical Society'
_journal_page_first 4
_journal_page_last 5
_journal_paper_doi 10.1021/ja065524z
_journal_volume 129
_journal_year 2007
_chemical_formula_moiety 'C61 H104 B Fe N P3'
_chemical_formula_sum 'C61 H104 B Fe N P3'
_chemical_formula_weight 1011.02
_chemical_name_systematic
; 
 ? 
;
_space_group_IT_number 14
_symmetry_cell_setting monoclinic
_symmetry_space_group_name_Hall '-P 2ybc'
_symmetry_space_group_name_H-M 'P 1 21/c 1'
_atom_sites_solution_hydrogens geom
_atom_sites_solution_primary direct
_atom_sites_solution_secondary difmap
_audit_creation_method SHELXL-97
_cell_angle_alpha 90.00
_cell_angle_beta 91.3280(10)
_cell_angle_gamma 90.00
_cell_formula_units_Z 4
_cell_length_a 11.2710(7)
_cell_length_b 23.0840(15)
_cell_length_c 22.3839(14)
_cell_measurement_reflns_used 14979
_cell_measurement_temperature 100(2)
_cell_measurement_theta_max 25.84
_cell_measurement_theta_min 2.22
_cell_volume 5822.3(6)
_computing_cell_refinement 'Bruker SAINT v6.45A'
_computing_data_collection 'Bruker SMART v5.630'
_computing_data_reduction 'Bruker SAINT v6.45A'
_computing_molecular_graphics 'Bruker XP v5.1'
_computing_publication_material 'Bruker XCIF v6.12'
_computing_structure_refinement 'Bruker XL v6.12'
_computing_structure_solution 'Bruker XS v6.12'
_diffrn_ambient_temperature 100(2)
_diffrn_measured_fraction_theta_full 0.916
_diffrn_measured_fraction_theta_max 0.916
_diffrn_measurement_device_type 'Bruker SMART 1000'
_diffrn_measurement_method '\w scans at 5 \f settings'
_diffrn_radiation_monochromator graphite
_diffrn_radiation_source 'fine-focus sealed tube'
_diffrn_radiation_type MoK\a
_diffrn_radiation_wavelength 0.71073
_diffrn_reflns_av_R_equivalents 0.0919
_diffrn_reflns_av_sigmaI/netI 0.0908
_diffrn_reflns_limit_h_max 14
_diffrn_reflns_limit_h_min -14
_diffrn_reflns_limit_k_max 30
_diffrn_reflns_limit_k_min -30
_diffrn_reflns_limit_l_max 29
_diffrn_reflns_limit_l_min -28
_diffrn_reflns_number 70540
_diffrn_reflns_theta_full 28.60
_diffrn_reflns_theta_max 28.60
_diffrn_reflns_theta_min 1.76
_exptl_absorpt_coefficient_mu 0.379
_exptl_absorpt_correction_T_max 0.9454
_exptl_absorpt_correction_T_min 0.8726
_exptl_absorpt_correction_type none
_exptl_crystal_colour Maroon
_exptl_crystal_density_diffrn 1.153
_exptl_crystal_density_meas 0
_exptl_crystal_density_method 'not measured'
_exptl_crystal_description Blade
_exptl_crystal_F_000 2212
_exptl_crystal_size_max 0.37
_exptl_crystal_size_mid 0.30
_exptl_crystal_size_min 0.15
_refine_diff_density_max 1.495
_refine_diff_density_min -1.042
_refine_diff_density_rms 0.108
_refine_ls_extinction_method none
_refine_ls_goodness_of_fit_ref 3.506
_refine_ls_hydrogen_treatment Riding
_refine_ls_matrix_type 'Full matrix'
_refine_ls_number_parameters 789
_refine_ls_number_reflns 13648
_refine_ls_number_restraints 2100
_refine_ls_restrained_S_all 3.476
_refine_ls_R_factor_all 0.1848
_refine_ls_R_factor_gt 0.1185
_refine_ls_shift/su_max 0.005
_refine_ls_shift/su_mean 0.000
_refine_ls_structure_factor_coef Fsqd
_refine_ls_weighting_details w=1/s^2^(Fo^2^)
_refine_ls_weighting_scheme sigma
_refine_ls_wR_factor_gt 0.1912
_refine_ls_wR_factor_ref 0.1947
_reflns_number_gt 7913
_reflns_number_total 13648
_reflns_threshold_expression >2sigma(I)
_cod_data_source_file ja065524zsi20061205_103104.cif
_cod_data_source_block ccl71
_cod_depositor_comments
;
The following automatic conversions were performed:

'_symmetry_cell_setting' value 'Monoclinic' changed to 'monoclinic'
according to the built-in table from CIF Core dictionary named
'cif_core.dic' version 2.4.1 from
2010-06-29.

'_refine_ls_weighting_scheme' value 'Sigma' changed to
'sigma' according to the built-in table from CIF Core dictionary
named 'cif_core.dic' version 2.4.1 from 2010-06-29.

Automatic conversion script
Id: cif_fix_values 1673 2011-04-08 12:14:43Z adriana 

The following automatic conversions were performed:

'_atom_sites_solution_primary' value 'Direct methods' was changed to
'direct'.

'_atom_sites_solution_secondary' value 'Difference Fourier map' was
changed to 'difmap'.

'_atom_sites_solution_hydrogens' value 'Geometric positions' was
changed to 'geom'.

Automatic conversion script
Id: cif_fix_values 6452 2018-10-05 10:23:21Z andrius 
;
_cod_original_sg_symbol_H-M P2(1)/c
_cod_database_code 4101753

loop_
_symmetry_equiv_pos_as_xyz
'x, y, z'
'-x, y+1/2, -z+1/2'
'-x, -y, -z'
'x, -y-1/2, z-1/2'

loop_
_atom_site_label
_atom_site_type_symbol
_atom_site_fract_x
_atom_site_fract_y
_atom_site_fract_z
_atom_site_U_iso_or_equiv
_atom_site_adp_type
_atom_site_occupancy
_atom_site_symmetry_multiplicity
_atom_site_calc_flag
_atom_site_refinement_flags
_atom_site_disorder_assembly
_atom_site_disorder_group
Fe Fe 0.21924(7) 0.72553(3) 0.18607(3) 0.0376(3) Uani 1 1 d . . .
P1 P 0.10370(19) 0.67647(10) 0.24935(9) 0.0322(6) Uani 0.7505(19) 1 d P A 1
P2 P 0.08272(16) 0.78799(9) 0.16549(8) 0.0272(5) Uani 0.7505(19) 1 d P A 1
P3 P 0.29304(15) 0.78187(8) 0.26090(7) 0.0244(5) Uani 0.7505(19) 1 d P A 1
N1 N 0.2883(3) 0.69379(17) 0.13236(17) 0.0302(11) Uani 1 1 d . A .
B1 B 0.0389(5) 0.7952(3) 0.2936(3) 0.0370(17) Uani 1 1 d . A .
C1 C -0.0477(4) 0.8232(2) 0.34388(18) 0.0465(16) Uani 1 1 d GU . .
C2 C -0.0078(4) 0.8660(3) 0.3831(3) 0.195(5) Uani 1 1 d GU . .
H2 H 0.0694 0.8819 0.3791 0.234 Uiso 1 1 calc R . .
C3 C -0.0807(6) 0.8856(3) 0.4281(3) 0.220(5) Uani 1 1 d GU . .
H3 H -0.0534 0.9148 0.4549 0.264 Uiso 1 1 calc R . .
C4 C -0.1936(5) 0.8623(3) 0.4339(2) 0.106(3) Uani 1 1 d GU . .
H4 H -0.2434 0.8757 0.4646 0.128 Uiso 1 1 calc R . .
C5 C -0.2336(3) 0.8195(2) 0.3947(2) 0.088(2) Uani 1 1 d GU . .
H5 H -0.3107 0.8036 0.3986 0.105 Uiso 1 1 calc R . .
C6 C -0.1606(4) 0.79993(19) 0.3497(2) 0.092(3) Uani 1 1 d GU . .
H6 H -0.1879 0.7707 0.3229 0.111 Uiso 1 1 calc R . .
C7 C 0.0470(5) 0.7261(2) 0.3087(2) 0.0451(15) Uani 1 1 d . . .
H7A H -0.0334 0.7127 0.3191 0.054 Uiso 0.7505(19) 1 calc PR A 1
H7B H 0.0985 0.7213 0.3448 0.054 Uiso 0.7505(19) 1 calc PR A 1
H7C H -0.0275 0.7066 0.2957 0.054 Uiso 0.2495(19) 1 calc PR A 2
H7D H 0.0581 0.7203 0.3523 0.054 Uiso 0.2495(19) 1 calc PR A 2
C8 C -0.0224(5) 0.8041(2) 0.2269(2) 0.0434(16) Uani 1 1 d . . .
H8A H -0.0505 0.8446 0.2229 0.052 Uiso 0.7505(19) 1 calc PR A 1
H8B H -0.0924 0.7784 0.2228 0.052 Uiso 0.7505(19) 1 calc PR A 1
H8C H 0.0022 0.8425 0.2119 0.052 Uiso 0.2495(19) 1 calc PR A 2
H8D H -0.1095 0.8055 0.2316 0.052 Uiso 0.2495(19) 1 calc PR A 2
C9 C 0.1740(5) 0.8250(3) 0.2974(3) 0.0565(19) Uani 1 1 d . . .
H9A H 0.1967 0.8306 0.3401 0.068 Uiso 0.7505(19) 1 calc PR A 1
H9B H 0.1702 0.8637 0.2786 0.068 Uiso 0.7505(19) 1 calc PR A 1
H9A H 0.2259 0.8032 0.3258 0.068 Uiso 0.2495(19) 1 calc PR A 2
H9B H 0.1692 0.8657 0.3110 0.068 Uiso 0.2495(19) 1 calc PR A 2
C1_1 C 0.1798(6) 0.6181(2) 0.2906(3) 0.041(2) Uani 0.7505(19) 1 d PDU A 1
H1A_1 H 0.2297 0.5983 0.2611 0.049 Uiso 0.7505(19) 1 calc PR A 1
H1B_1 H 0.2353 0.6376 0.3190 0.049 Uiso 0.7505(19) 1 calc PR A 1
C2_1 C 0.1226(4) 0.57121(19) 0.3252(2) 0.0361(18) Uani 0.7505(19) 1 d PDU A 1
H2_1 H 0.0746 0.5496 0.2944 0.043 Uiso 0.7505(19) 1 calc PR A 1
C3_1 C 0.0335(4) 0.58876(19) 0.3701(2) 0.0334(19) Uani 0.7505(19) 1 d PDU A 1
H3A_1 H -0.0268 0.6138 0.3503 0.040 Uiso 0.7505(19) 1 calc PR A 1
H3B_1 H 0.0739 0.6120 0.4017 0.040 Uiso 0.7505(19) 1 calc PR A 1
C4_1 C -0.0291(4) 0.5375(3) 0.3992(3) 0.059(2) Uani 0.7505(19) 1 d PDU A 1
H4A_1 H -0.0782 0.5518 0.4322 0.070 Uiso 0.7505(19) 1 calc PR A 1
H4B_1 H -0.0825 0.5187 0.3693 0.070 Uiso 0.7505(19) 1 calc PR A 1
C5_1 C 0.0601(5) 0.4935(2) 0.4234(2) 0.065(3) Uani 0.7505(19) 1 d PDU A 1
H5A_1 H 0.1027 0.5105 0.4584 0.078 Uiso 0.7505(19) 1 calc PR A 1
H5B_1 H 0.0165 0.4590 0.4374 0.078 Uiso 0.7505(19) 1 calc PR A 1
C6_1 C 0.1483(5) 0.47483(18) 0.3791(3) 0.055(2) Uani 0.7505(19) 1 d PDU A 1
H6A_1 H 0.1078 0.4514 0.3477 0.067 Uiso 0.7505(19) 1 calc PR A 1
H6B_1 H 0.2086 0.4500 0.3992 0.067 Uiso 0.7505(19) 1 calc PR A 1
C7_1 C 0.2092(4) 0.5253(2) 0.3505(3) 0.066(2) Uani 0.7505(19) 1 d PDU A 1
H7A_1 H 0.2585 0.5107 0.3177 0.080 Uiso 0.7505(19) 1 calc PR A 1
H7B_1 H 0.2628 0.5438 0.3804 0.080 Uiso 0.7505(19) 1 calc PR A 1
C1_2 C -0.0249(5) 0.6425(2) 0.2172(3) 0.0383(19) Uani 0.7505(19) 1 d PDU A 1
H1A_2 H -0.0590 0.6175 0.2484 0.046 Uiso 0.7505(19) 1 calc PR A 1
H1B_2 H -0.0837 0.6735 0.2086 0.046 Uiso 0.7505(19) 1 calc PR A 1
C2_2 C -0.0157(5) 0.6049(2) 0.1592(3) 0.069(2) Uani 0.7505(19) 1 d PDU A 1
H2_2 H 0.0275 0.6284 0.1291 0.083 Uiso 0.7505(19) 1 calc PR A 1
C3_2 C 0.0535(5) 0.5505(2) 0.1695(3) 0.093(3) Uani 0.7505(19) 1 d PDU A 1
H3A_2 H 0.0194 0.5293 0.2036 0.111 Uiso 0.7505(19) 1 calc PR A 1
H3B_2 H 0.1363 0.5608 0.1807 0.111 Uiso 0.7505(19) 1 calc PR A 1
C4_2 C 0.0544(5) 0.5103(3) 0.1152(3) 0.149(4) Uani 0.7505(19) 1 d PDU A 1
H4A_2 H 0.1022 0.5280 0.0835 0.179 Uiso 0.7505(19) 1 calc PR A 1
H4B_2 H 0.0920 0.4730 0.1266 0.179 Uiso 0.7505(19) 1 calc PR A 1
C5_2 C -0.0710(6) 0.4992(3) 0.0912(4) 0.163(4) Uani 0.7505(19) 1 d PDU A 1
H5A_2 H -0.0665 0.4768 0.0536 0.196 Uiso 0.7505(19) 1 calc PR A 1
H5B_2 H -0.1136 0.4751 0.1204 0.196 Uiso 0.7505(19) 1 calc PR A 1
C6_2 C -0.1403(6) 0.5529(3) 0.0796(3) 0.159(4) Uani 0.7505(19) 1 d PDU A 1
H6A_2 H -0.2231 0.5424 0.0686 0.190 Uiso 0.7505(19) 1 calc PR A 1
H6B_2 H -0.1061 0.5737 0.0454 0.190 Uiso 0.7505(19) 1 calc PR A 1
C7_2 C -0.1405(5) 0.5924(3) 0.1330(3) 0.113(3) Uani 0.7505(19) 1 d PDU A 1
H7A_2 H -0.1891 0.5745 0.1644 0.135 Uiso 0.7505(19) 1 calc PR A 1
H7B_2 H -0.1784 0.6295 0.1213 0.135 Uiso 0.7505(19) 1 calc PR A 1
C1_3 C -0.0118(6) 0.7675(6) 0.1031(4) 0.061(4) Uani 0.7505(19) 1 d PDU A 1
H1A_3 H 0.0421 0.7590 0.0699 0.073 Uiso 0.7505(19) 1 calc PR A 1
H1B_3 H -0.0477 0.7300 0.1142 0.073 Uiso 0.7505(19) 1 calc PR A 1
C2_3 C -0.1128(4) 0.8034(4) 0.0756(3) 0.071(3) Uani 0.7505(19) 1 d PDU A 1
H2_3 H -0.0903 0.8447 0.0829 0.085 Uiso 0.7505(19) 1 calc PR A 1
C3_3 C -0.2301(5) 0.7957(4) 0.1042(2) 0.078(3) Uani 0.7505(19) 1 d PDU A 1
H3A_3 H -0.2219 0.8061 0.1470 0.094 Uiso 0.7505(19) 1 calc PR A 1
H3B_3 H -0.2527 0.7543 0.1019 0.094 Uiso 0.7505(19) 1 calc PR A 1
C4_3 C -0.3295(5) 0.8321(4) 0.0756(3) 0.073(3) Uani 0.7505(19) 1 d PDU A 1
H4A_3 H -0.4064 0.8208 0.0927 0.088 Uiso 0.7505(19) 1 calc PR A 1
H4B_3 H -0.3156 0.8735 0.0848 0.088 Uiso 0.7505(19) 1 calc PR A 1
C5_3 C -0.3354(5) 0.8237(4) 0.0081(3) 0.077(3) Uani 0.7505(19) 1 d PDU A 1
H5A_3 H -0.3643 0.7841 -0.0007 0.092 Uiso 0.7505(19) 1 calc PR A 1
H5B_3 H -0.3938 0.8514 -0.0093 0.092 Uiso 0.7505(19) 1 calc PR A 1
C6_3 C -0.2199(6) 0.8323(4) -0.0212(3) 0.067(3) Uani 0.7505(19) 1 d PDU A 1
H6A_3 H -0.1979 0.8738 -0.0190 0.080 Uiso 0.7505(19) 1 calc PR A 1
H6B_3 H -0.2284 0.8217 -0.0639 0.080 Uiso 0.7505(19) 1 calc PR A 1
C7_3 C -0.1224(5) 0.7967(4) 0.0073(3) 0.067(3) Uani 0.7505(19) 1 d PDU A 1
H7A_3 H -0.0459 0.8081 -0.0101 0.081 Uiso 0.7505(19) 1 calc PR A 1
H7B_3 H -0.1362 0.7554 -0.0025 0.081 Uiso 0.7505(19) 1 calc PR A 1
C1_4 C 0.1327(5) 0.8604(2) 0.14226(19) 0.0294(17) Uani 0.7505(19) 1 d PDU A 1
H1A_4 H 0.0638 0.8801 0.1231 0.035 Uiso 0.7505(19) 1 calc PR A 1
H1B_4 H 0.1533 0.8824 0.1790 0.035 Uiso 0.7505(19) 1 calc PR A 1
C2_4 C 0.2380(4) 0.8665(2) 0.09976(15) 0.0300(16) Uani 0.7505(19) 1 d PDU A 1
H2_4 H 0.2994 0.8379 0.1136 0.036 Uiso 0.7505(19) 1 calc PR A 1
C3_4 C 0.2078(4) 0.8517(2) 0.03626(17) 0.0344(18) Uani 0.7505(19) 1 d PDU A 1
H3A_4 H 0.1404 0.8762 0.0225 0.041 Uiso 0.7505(19) 1 calc PR A 1
H3B_4 H 0.1817 0.8108 0.0342 0.041 Uiso 0.7505(19) 1 calc PR A 1
C4_4 C 0.3110(6) 0.8602(3) -0.00608(19) 0.044(2) Uani 0.7505(19) 1 d PDU A 1
H4A_4 H 0.3727 0.8306 0.0024 0.052 Uiso 0.7505(19) 1 calc PR A 1
H4B_4 H 0.2823 0.8550 -0.0479 0.052 Uiso 0.7505(19) 1 calc PR A 1
C5_4 C 0.3650(6) 0.9203(3) 0.0011(2) 0.051(3) Uani 0.7505(19) 1 d PDU A 1
H5A_4 H 0.4369 0.9227 -0.0233 0.061 Uiso 0.7505(19) 1 calc PR A 1
H5B_4 H 0.3075 0.9493 -0.0147 0.061 Uiso 0.7505(19) 1 calc PR A 1
C6_4 C 0.3973(4) 0.9354(2) 0.0638(2) 0.0414(19) Uani 0.7505(19) 1 d PDU A 1
H6A_4 H 0.4232 0.9764 0.0657 0.050 Uiso 0.7505(19) 1 calc PR A 1
H6B_4 H 0.4650 0.9110 0.0774 0.050 Uiso 0.7505(19) 1 calc PR A 1
C7_4 C 0.2956(4) 0.9268(2) 0.1052(2) 0.0357(18) Uani 0.7505(19) 1 d PDU A 1
H7A_4 H 0.2345 0.9567 0.0965 0.043 Uiso 0.7505(19) 1 calc PR A 1
H7B_4 H 0.3244 0.9326 0.1469 0.043 Uiso 0.7505(19) 1 calc PR A 1
C1_5 C 0.3932(9) 0.8328(5) 0.2336(7) 0.053(3) Uani 0.7505(19) 1 d PDU A 1
H1A_5 H 0.4433 0.8113 0.2055 0.063 Uiso 0.7505(19) 1 calc PR A 1
H1B_5 H 0.3447 0.8598 0.2089 0.063 Uiso 0.7505(19) 1 calc PR A 1
C2_5 C 0.4791(6) 0.8712(3) 0.2701(5) 0.076(3) Uani 0.7505(19) 1 d PDU A 1
H2_5 H 0.5071 0.8472 0.3048 0.092 Uiso 0.7505(19) 1 calc PR A 1
C3_5 C 0.5880(6) 0.8885(4) 0.2379(4) 0.088(3) Uani 0.7505(19) 1 d PDU A 1
H3A_5 H 0.5641 0.9087 0.2005 0.106 Uiso 0.7505(19) 1 calc PR A 1
H3B_5 H 0.6319 0.8531 0.2268 0.106 Uiso 0.7505(19) 1 calc PR A 1
C4_5 C 0.6712(5) 0.9280(4) 0.2744(5) 0.107(4) Uani 0.7505(19) 1 d PDU A 1
H4A_5 H 0.7084 0.9056 0.3075 0.128 Uiso 0.7505(19) 1 calc PR A 1
H4B_5 H 0.7352 0.9422 0.2486 0.128 Uiso 0.7505(19) 1 calc PR A 1
C5_5 C 0.6043(7) 0.9794(3) 0.2997(5) 0.114(4) Uani 0.7505(19) 1 d PDU A 1
H5A_5 H 0.6585 1.0013 0.3268 0.136 Uiso 0.7505(19) 1 calc PR A 1
H5B_5 H 0.5805 1.0055 0.2664 0.136 Uiso 0.7505(19) 1 calc PR A 1
C6_5 C 0.4970(7) 0.9629(4) 0.3329(4) 0.120(4) Uani 0.7505(19) 1 d PDU A 1
H6A_5 H 0.4532 0.9984 0.3438 0.144 Uiso 0.7505(19) 1 calc PR A 1
H6B_5 H 0.5215 0.9430 0.3703 0.144 Uiso 0.7505(19) 1 calc PR A 1
C7_5 C 0.4158(5) 0.9238(4) 0.2971(4) 0.079(3) Uani 0.7505(19) 1 d PDU A 1
H7A_5 H 0.3781 0.9466 0.2643 0.094 Uiso 0.7505(19) 1 calc PR A 1
H7B_5 H 0.3521 0.9098 0.3231 0.094 Uiso 0.7505(19) 1 calc PR A 1
C1_6 C 0.3764(4) 0.7430(2) 0.3192(2) 0.0258(16) Uani 0.7505(19) 1 d PDU A 1
H1A_6 H 0.4262 0.7717 0.3411 0.031 Uiso 0.7505(19) 1 calc PR A 1
H1B_6 H 0.3186 0.7277 0.3479 0.031 Uiso 0.7505(19) 1 calc PR A 1
C2_6 C 0.4571(3) 0.6928(2) 0.30148(19) 0.0291(17) Uani 0.7505(19) 1 d PDU A 1
H2_6 H 0.4063 0.6660 0.2768 0.035 Uiso 0.7505(19) 1 calc PR A 1
C3_6 C 0.5578(4) 0.70963(18) 0.26289(18) 0.0335(17) Uani 0.7505(19) 1 d PDU A 1
H3A_6 H 0.6063 0.7393 0.2840 0.040 Uiso 0.7505(19) 1 calc PR A 1
H3B_6 H 0.5253 0.7274 0.2257 0.040 Uiso 0.7505(19) 1 calc PR A 1
C4_6 C 0.6378(4) 0.6588(2) 0.24643(18) 0.0450(19) Uani 0.7505(19) 1 d PDU A 1
H4A_6 H 0.5941 0.6325 0.2188 0.054 Uiso 0.7505(19) 1 calc PR A 1
H4B_6 H 0.7082 0.6736 0.2256 0.054 Uiso 0.7505(19) 1 calc PR A 1
C5_6 C 0.6780(4) 0.6253(2) 0.3019(2) 0.047(2) Uani 0.7505(19) 1 d PDU A 1
H5A_6 H 0.7216 0.5903 0.2893 0.056 Uiso 0.7505(19) 1 calc PR A 1
H5B_6 H 0.7337 0.6497 0.3257 0.056 Uiso 0.7505(19) 1 calc PR A 1
C6_6 C 0.5789(4) 0.60737(18) 0.3404(2) 0.0424(19) Uani 0.7505(19) 1 d PDU A 1
H6A_6 H 0.6120 0.5899 0.3776 0.051 Uiso 0.7505(19) 1 calc PR A 1
H6B_6 H 0.5310 0.5774 0.3193 0.051 Uiso 0.7505(19) 1 calc PR A 1
C7_6 C 0.5000(4) 0.6573(2) 0.35610(17) 0.0377(18) Uani 0.7505(19) 1 d PDU A 1
H7A_6 H 0.5437 0.6833 0.3841 0.045 Uiso 0.7505(19) 1 calc PR A 1
H7B_6 H 0.4300 0.6423 0.3770 0.045 Uiso 0.7505(19) 1 calc PR A 1
P1A P 0.1683(8) 0.6961(3) 0.2705(3) 0.048(2) Uani 0.2495(19) 1 d P A 2
P2A P 0.0092(6) 0.7507(3) 0.1696(3) 0.052(2) Uani 0.2495(19) 1 d P A 2
P3A P 0.2345(6) 0.8213(3) 0.2192(3) 0.0438(19) Uani 0.2495(19) 1 d P A 2
C1_11 C 0.3030(8) 0.7002(7) 0.3229(10) 0.059(6) Uiso 0.2495(19) 1 d PDU A 2
H1A_11 H 0.3071 0.7405 0.3380 0.071 Uiso 0.2495(19) 1 calc PR A 2
H1B_11 H 0.2857 0.6753 0.3576 0.071 Uiso 0.2495(19) 1 calc PR A 2
C2_11 C 0.4268(7) 0.6845(5) 0.3035(8) 0.049(6) Uiso 0.2495(19) 1 d PDU A 2
H2_11 H 0.4366 0.7048 0.2644 0.059 Uiso 0.2495(19) 1 calc PR A 2
C3_11 C 0.5259(9) 0.7062(5) 0.3428(7) 0.071(6) Uiso 0.2495(19) 1 d PDU A 2
H3A_11 H 0.5169 0.6900 0.3834 0.085 Uiso 0.2495(19) 1 calc PR A 2
H3B_11 H 0.5198 0.7489 0.3458 0.085 Uiso 0.2495(19) 1 calc PR A 2
C4_11 C 0.6491(7) 0.6906(5) 0.3205(8) 0.085(7) Uiso 0.2495(19) 1 d PDU A 2
H4A_11 H 0.6651 0.7128 0.2837 0.102 Uiso 0.2495(19) 1 calc PR A 2
H4B_11 H 0.7099 0.7014 0.3511 0.102 Uiso 0.2495(19) 1 calc PR A 2
C5_11 C 0.6581(8) 0.6260(6) 0.3073(9) 0.089(8) Uiso 0.2495(19) 1 d PDU A 2
H5A_11 H 0.7352 0.6183 0.2886 0.107 Uiso 0.2495(19) 1 calc PR A 2
H5B_11 H 0.6569 0.6045 0.3455 0.107 Uiso 0.2495(19) 1 calc PR A 2
C6_11 C 0.5613(11) 0.6039(6) 0.2674(8) 0.076(6) Uiso 0.2495(19) 1 d PDU A 2
H6A_11 H 0.5676 0.5612 0.2646 0.091 Uiso 0.2495(19) 1 calc PR A 2
H6B_11 H 0.5710 0.6200 0.2268 0.091 Uiso 0.2495(19) 1 calc PR A 2
C7_11 C 0.4405(9) 0.6197(5) 0.2893(8) 0.063(6) Uiso 0.2495(19) 1 d PDU A 2
H7A_11 H 0.4247 0.5970 0.3258 0.076 Uiso 0.2495(19) 1 calc PR A 2
H7B_11 H 0.3802 0.6086 0.2585 0.076 Uiso 0.2495(19) 1 calc PR A 2
C1_21 C 0.129(2) 0.6216(6) 0.2717(7) 0.039(7) Uiso 0.2495(19) 1 d PDU A 2
H1A_21 H 0.0734 0.6181 0.2370 0.047 Uiso 0.2495(19) 1 calc PR A 2
H1B_21 H 0.2028 0.6023 0.2590 0.047 Uiso 0.2495(19) 1 calc PR A 2
C2_21 C 0.0804(15) 0.5797(4) 0.3146(5) 0.053(6) Uiso 0.2495(19) 1 d PDU A 2
H2_21 H -0.0030 0.5739 0.2996 0.063 Uiso 0.2495(19) 1 calc PR A 2
C3_21 C 0.0650(15) 0.5992(4) 0.3776(6) 0.059(7) Uiso 0.2495(19) 1 d PDU A 2
H3A_21 H 0.0199 0.6360 0.3772 0.071 Uiso 0.2495(19) 1 calc PR A 2
H3B_21 H 0.1442 0.6070 0.3959 0.071 Uiso 0.2495(19) 1 calc PR A 2
C4_21 C 0.0005(15) 0.5552(6) 0.4163(6) 0.062(7) Uiso 0.2495(19) 1 d PDU A 2
H4A_21 H 0.0034 0.5682 0.4584 0.075 Uiso 0.2495(19) 1 calc PR A 2
H4B_21 H -0.0838 0.5529 0.4032 0.075 Uiso 0.2495(19) 1 calc PR A 2
C5_21 C 0.0568(16) 0.4955(5) 0.4119(6) 0.076(7) Uiso 0.2495(19) 1 d PDU A 2
H5A_21 H 0.1358 0.4964 0.4322 0.091 Uiso 0.2495(19) 1 calc PR A 2
H5B_21 H 0.0072 0.4673 0.4335 0.091 Uiso 0.2495(19) 1 calc PR A 2
C6_21 C 0.0708(16) 0.4749(4) 0.3497(7) 0.072(6) Uiso 0.2495(19) 1 d PDU A 2
H6A_21 H -0.0085 0.4669 0.3316 0.086 Uiso 0.2495(19) 1 calc PR A 2
H6B_21 H 0.1162 0.4382 0.3502 0.086 Uiso 0.2495(19) 1 calc PR A 2
C7_21 C 0.1338(14) 0.5184(4) 0.3118(6) 0.039(5) Uiso 0.2495(19) 1 d PDU A 2
H7A_21 H 0.1311 0.5050 0.2697 0.047 Uiso 0.2495(19) 1 calc PR A 2
H7B_21 H 0.2182 0.5202 0.3249 0.047 Uiso 0.2495(19) 1 calc PR A 2
C1_31 C -0.091(2) 0.6803(5) 0.1845(8) 0.080(7) Uiso 0.2495(19) 1 d PDU A 2
H1A_31 H -0.0938 0.6751 0.2284 0.096 Uiso 0.2495(19) 1 calc PR A 2
H1B_31 H -0.1726 0.6895 0.1705 0.096 Uiso 0.2495(19) 1 calc PR A 2
C2_31 C -0.0574(13) 0.6188(5) 0.1566(5) 0.072(6) Uiso 0.2495(19) 1 d PDU A 2
H2_31 H 0.0179 0.6048 0.1763 0.086 Uiso 0.2495(19) 1 calc PR A 2
C3_31 C -0.1527(11) 0.5754(4) 0.1674(4) 0.043(5) Uiso 0.2495(19) 1 d PDU A 2
H3A_31 H -0.2301 0.5924 0.1550 0.051 Uiso 0.2495(19) 1 calc PR A 2
H3B_31 H -0.1553 0.5673 0.2108 0.051 Uiso 0.2495(19) 1 calc PR A 2
C4_31 C -0.1359(11) 0.5183(3) 0.1340(4) 0.012(4) Uiso 0.2495(19) 1 d PDU A 2
H4A_31 H -0.0672 0.4972 0.1517 0.015 Uiso 0.2495(19) 1 calc PR A 2
H4B_31 H -0.2073 0.4938 0.1385 0.015 Uiso 0.2495(19) 1 calc PR A 2
C5_31 C -0.1153(11) 0.5288(4) 0.0680(4) 0.016(4) Uiso 0.2495(19) 1 d PDU A 2
H5A_31 H -0.0954 0.4915 0.0488 0.019 Uiso 0.2495(19) 1 calc PR A 2
H5B_31 H -0.1900 0.5431 0.0490 0.019 Uiso 0.2495(19) 1 calc PR A 2
C6_31 C -0.0193(11) 0.5711(5) 0.0564(4) 0.029(4) Uiso 0.2495(19) 1 d PDU A 2
H6A_31 H -0.0172 0.5791 0.0130 0.035 Uiso 0.2495(19) 1 calc PR A 2
H6B_31 H 0.0580 0.5539 0.0687 0.035 Uiso 0.2495(19) 1 calc PR A 2
C7_31 C -0.0359(13) 0.6271(4) 0.0895(5) 0.064(6) Uiso 0.2495(19) 1 d PDU A 2
H7A_31 H -0.1043 0.6480 0.0713 0.077 Uiso 0.2495(19) 1 calc PR A 2
H7B_31 H 0.0355 0.6514 0.0847 0.077 Uiso 0.2495(19) 1 calc PR A 2
C1_41 C -0.0149(10) 0.7626(13) 0.0956(11) 0.014(6) Uiso 0.2495(19) 1 d PDU A 2
H1A_41 H 0.0562 0.7823 0.0803 0.017 Uiso 0.2495(19) 1 calc PR A 2
H1B_41 H -0.0200 0.7243 0.0757 0.017 Uiso 0.2495(19) 1 calc PR A 2
C2_41 C -0.1200(8) 0.7966(7) 0.0760(6) 0.012(5) Uiso 0.2495(19) 1 d PDU A 2
H2_41 H -0.1100 0.8340 0.0980 0.015 Uiso 0.2495(19) 1 calc PR A 2
C3_41 C -0.2391(10) 0.7759(6) 0.0946(7) 0.024(5) Uiso 0.2495(19) 1 d PDU A 2
H3A_41 H -0.2373 0.7700 0.1384 0.029 Uiso 0.2495(19) 1 calc PR A 2
H3B_41 H -0.2555 0.7379 0.0755 0.029 Uiso 0.2495(19) 1 calc PR A 2
C4_41 C -0.3402(8) 0.8176(7) 0.0782(7) 0.015(5) Uiso 0.2495(19) 1 d PDU A 2
H4A_41 H -0.4172 0.7990 0.0865 0.018 Uiso 0.2495(19) 1 calc PR A 2
H4B_41 H -0.3332 0.8529 0.1032 0.018 Uiso 0.2495(19) 1 calc PR A 2
C5_41 C -0.3373(10) 0.8345(8) 0.0125(8) 0.047(7) Uiso 0.2495(19) 1 d PDU A 2
H5A_41 H -0.3594 0.8003 -0.0121 0.056 Uiso 0.2495(19) 1 calc PR A 2
H5B_41 H -0.3976 0.8649 0.0047 0.056 Uiso 0.2495(19) 1 calc PR A 2
C6_41 C -0.2201(13) 0.8561(7) -0.0066(7) 0.038(6) Uiso 0.2495(19) 1 d PDU A 2
H6A_41 H -0.2043 0.8942 0.0124 0.046 Uiso 0.2495(19) 1 calc PR A 2
H6B_41 H -0.2222 0.8618 -0.0504 0.046 Uiso 0.2495(19) 1 calc PR A 2
C7_41 C -0.1210(10) 0.8151(7) 0.0099(6) 0.008(4) Uiso 0.2495(19) 1 d PDU A 2
H7A_41 H -0.0443 0.8339 0.0013 0.009 Uiso 0.2495(19) 1 calc PR A 2
H7B_41 H -0.1280 0.7802 -0.0155 0.009 Uiso 0.2495(19) 1 calc PR A 2
C1_51 C 0.221(2) 0.8833(8) 0.1671(6) 0.054(6) Uiso 0.2495(19) 1 d PDU A 2
H1A_51 H 0.1364 0.8855 0.1540 0.065 Uiso 0.2495(19) 1 calc PR A 2
H1B_51 H 0.2377 0.9187 0.1907 0.065 Uiso 0.2495(19) 1 calc PR A 2
C2_51 C 0.2930(16) 0.8870(6) 0.1120(5) 0.051(6) Uiso 0.2495(19) 1 d PDU A 2
H2_51 H 0.3702 0.8685 0.1238 0.062 Uiso 0.2495(19) 1 calc PR A 2
C3_51 C 0.2503(14) 0.8527(6) 0.0592(6) 0.055(6) Uiso 0.2495(19) 1 d PDU A 2
H3A_51 H 0.1713 0.8674 0.0462 0.066 Uiso 0.2495(19) 1 calc PR A 2
H3B_51 H 0.2407 0.8118 0.0714 0.066 Uiso 0.2495(19) 1 calc PR A 2
C4_51 C 0.3335(18) 0.8553(6) 0.0062(6) 0.043(7) Uiso 0.2495(19) 1 d PDU A 2
H4A_51 H 0.4073 0.8338 0.0162 0.051 Uiso 0.2495(19) 1 calc PR A 2
H4B_51 H 0.2950 0.8364 -0.0289 0.051 Uiso 0.2495(19) 1 calc PR A 2
C5_51 C 0.364(2) 0.9176(7) -0.0093(6) 0.048(7) Uiso 0.2495(19) 1 d PDU A 2
H5A_51 H 0.4252 0.9175 -0.0404 0.058 Uiso 0.2495(19) 1 calc PR A 2
H5B_51 H 0.2924 0.9367 -0.0264 0.058 Uiso 0.2495(19) 1 calc PR A 2
C6_51 C 0.4088(18) 0.9521(7) 0.0425(8) 0.066(7) Uiso 0.2495(19) 1 d PDU A 2
H6A_51 H 0.4179 0.9930 0.0301 0.079 Uiso 0.2495(19) 1 calc PR A 2
H6B_51 H 0.4880 0.9374 0.0552 0.079 Uiso 0.2495(19) 1 calc PR A 2
C7_51 C 0.3270(18) 0.9492(5) 0.0945(6) 0.059(7) Uiso 0.2495(19) 1 d PDU A 2
H7A_51 H 0.2537 0.9711 0.0844 0.071 Uiso 0.2495(19) 1 calc PR A 2
H7B_51 H 0.3658 0.9683 0.1294 0.071 Uiso 0.2495(19) 1 calc PR A 2
C1_61 C 0.4029(18) 0.8321(10) 0.2336(13) 0.003(2) Uiso 0.2495(19) 1 d PDU A 2
H1A_61 H 0.4280 0.7917 0.2416 0.004 Uiso 0.2495(19) 1 calc PR A 2
H1B_61 H 0.4292 0.8398 0.1924 0.004 Uiso 0.2495(19) 1 calc PR A 2
C2_61 C 0.4996(12) 0.8659(6) 0.2704(7) 0.004(2) Uiso 0.2495(19) 1 d PDU A 2
H2_61 H 0.5324 0.8386 0.3013 0.005 Uiso 0.2495(19) 1 calc PR A 2
C3_61 C 0.6009(13) 0.8851(6) 0.2336(6) 0.004(2) Uiso 0.2495(19) 1 d PDU A 2
H3A_61 H 0.5695 0.9077 0.1991 0.005 Uiso 0.2495(19) 1 calc PR A 2
H3B_61 H 0.6414 0.8505 0.2177 0.005 Uiso 0.2495(19) 1 calc PR A 2
C4_61 C 0.6920(10) 0.9222(7) 0.2679(7) 0.004(2) Uiso 0.2495(19) 1 d PDU A 2
H4A_61 H 0.7355 0.8977 0.2974 0.005 Uiso 0.2495(19) 1 calc PR A 2
H4B_61 H 0.7502 0.9380 0.2398 0.005 Uiso 0.2495(19) 1 calc PR A 2
C5_61 C 0.6321(12) 0.9719(6) 0.3002(7) 0.004(2) Uiso 0.2495(19) 1 d PDU A 2
H5A_61 H 0.6921 0.9920 0.3257 0.005 Uiso 0.2495(19) 1 calc PR A 2
H5B_61 H 0.6018 1.0000 0.2701 0.005 Uiso 0.2495(19) 1 calc PR A 2
C6_61 C 0.5324(13) 0.9533(7) 0.3379(6) 0.004(2) Uiso 0.2495(19) 1 d PDU A 2
H6A_61 H 0.4921 0.9881 0.3536 0.005 Uiso 0.2495(19) 1 calc PR A 2
H6B_61 H 0.5644 0.9310 0.3725 0.005 Uiso 0.2495(19) 1 calc PR A 2
C7_61 C 0.4435(10) 0.9168(7) 0.3040(7) 0.004(2) Uiso 0.2495(19) 1 d PDU A 2
H7A_61 H 0.3998 0.9416 0.2749 0.004 Uiso 0.2495(19) 1 calc PR A 2
H7B_61 H 0.3853 0.9013 0.3324 0.004 Uiso 0.2495(19) 1 calc PR A 2
C52 C 0.3420(4) 0.6649(2) 0.0832(2) 0.0268(12) Uani 1 1 d . . .
C53 C 0.2720(5) 0.6742(3) 0.0253(2) 0.0534(18) Uani 1 1 d . A .
H53A H 0.2660 0.7162 0.0166 0.064 Uiso 1 1 calc R . .
H53B H 0.1907 0.6587 0.0292 0.064 Uiso 1 1 calc R . .
C54 C 0.3333(6) 0.6436(3) -0.0260(2) 0.061(2) Uani 1 1 d . . .
H54 H 0.2875 0.6500 -0.0642 0.074 Uiso 1 1 calc R A .
C55 C 0.3418(5) 0.5788(3) -0.0128(3) 0.0559(18) Uani 1 1 d . A .
H55A H 0.2611 0.5625 -0.0088 0.067 Uiso 1 1 calc R . .
H55B H 0.3805 0.5588 -0.0463 0.067 Uiso 1 1 calc R . .
C56 C 0.4125(5) 0.5690(2) 0.0441(3) 0.0488(16) Uani 1 1 d . . .
H56 H 0.4175 0.5266 0.0531 0.059 Uiso 1 1 calc R A .
C57 C 0.3537(5) 0.6008(2) 0.0952(2) 0.0422(15) Uani 1 1 d . A .
H57A H 0.2739 0.5842 0.1013 0.051 Uiso 1 1 calc R . .
H57B H 0.4012 0.5949 0.1325 0.051 Uiso 1 1 calc R . .
C58 C 0.4665(5) 0.6903(2) 0.0750(3) 0.0490(17) Uani 1 1 d . A .
H58A H 0.4602 0.7320 0.0649 0.059 Uiso 1 1 calc R . .
H58B H 0.5136 0.6866 0.1126 0.059 Uiso 1 1 calc R . .
C59 C 0.5283(6) 0.6581(3) 0.0249(3) 0.066(2) Uani 1 1 d . . .
H59 H 0.6100 0.6742 0.0205 0.079 Uiso 1 1 calc R A .
C60 C 0.5366(6) 0.5939(3) 0.0367(3) 0.071(2) Uani 1 1 d . A .
H60A H 0.5851 0.5868 0.0734 0.086 Uiso 1 1 calc R . .
H60B H 0.5757 0.5745 0.0029 0.086 Uiso 1 1 calc R . .
C61 C 0.4593(7) 0.6678(3) -0.0313(3) 0.081(3) Uani 1 1 d . A .
H61A H 0.4995 0.6486 -0.0648 0.097 Uiso 1 1 calc R . .
H61B H 0.4553 0.7099 -0.0400 0.097 Uiso 1 1 calc R . .

loop_
_atom_site_aniso_label
_atom_site_aniso_U_11
_atom_site_aniso_U_22
_atom_site_aniso_U_33
_atom_site_aniso_U_23
_atom_site_aniso_U_13
_atom_site_aniso_U_12
Fe 0.0403(5) 0.0453(6) 0.0275(4) -0.0095(4) 0.0104(4) -0.0138(4)
P1 0.0301(13) 0.0393(14) 0.0273(12) -0.0071(10) 0.0036(10) -0.0160(10)
P2 0.0204(11) 0.0386(14) 0.0227(10) -0.0022(9) 0.0037(8) -0.0071(10)
P3 0.0227(10) 0.0311(12) 0.0194(9) 0.0003(9) 0.0012(8) -0.0025(9)
N1 0.036(3) 0.033(3) 0.022(2) 0.003(2) 0.005(2) -0.005(2)
B1 0.035(4) 0.049(5) 0.028(4) -0.010(3) 0.006(3) -0.009(3)
C1 0.046(4) 0.055(4) 0.040(3) -0.013(3) 0.008(3) -0.011(3)
C2 0.155(7) 0.237(8) 0.195(8) -0.146(7) 0.084(7) -0.034(7)
C3 0.181(8) 0.263(9) 0.220(8) -0.143(7) 0.103(7) -0.056(7)
C4 0.068(5) 0.140(6) 0.114(6) -0.046(5) 0.062(5) -0.022(5)
C5 0.070(5) 0.115(6) 0.079(5) 0.020(5) 0.009(4) 0.016(4)
C6 0.056(5) 0.118(6) 0.106(5) -0.008(5) 0.040(4) 0.004(4)
C7 0.038(3) 0.060(4) 0.038(3) 0.005(3) 0.015(3) -0.004(3)
C8 0.044(4) 0.053(4) 0.033(3) -0.005(3) 0.013(3) 0.002(3)
C9 0.053(4) 0.064(5) 0.053(4) -0.028(3) 0.032(3) -0.023(3)
C1_1 0.042(5) 0.034(5) 0.047(5) 0.002(4) 0.010(4) -0.004(4)
C2_1 0.032(4) 0.046(4) 0.031(4) 0.009(3) 0.009(3) -0.001(3)
C3_1 0.031(4) 0.040(4) 0.030(4) 0.001(3) 0.004(3) -0.015(3)
C4_1 0.066(5) 0.067(5) 0.044(4) 0.010(4) 0.023(4) -0.014(4)
C5_1 0.082(6) 0.051(5) 0.062(5) 0.012(4) 0.034(4) -0.017(4)
C6_1 0.074(5) 0.042(5) 0.052(5) 0.012(4) 0.032(4) -0.008(4)
C7_1 0.074(5) 0.060(5) 0.066(5) 0.001(4) 0.027(4) 0.011(4)
C1_2 0.028(4) 0.038(5) 0.048(4) 0.000(4) -0.009(4) -0.007(3)
C2_2 0.042(4) 0.061(5) 0.102(5) -0.041(4) -0.043(4) 0.021(4)
C3_2 0.063(5) 0.108(6) 0.105(6) -0.041(5) -0.030(5) -0.001(5)
C4_2 0.093(6) 0.173(8) 0.178(8) -0.043(7) -0.049(6) -0.007(6)
C5_2 0.093(7) 0.174(8) 0.219(8) -0.041(7) -0.091(7) -0.005(7)
C6_2 0.095(7) 0.157(8) 0.219(8) -0.057(7) -0.084(7) 0.023(6)
C7_2 0.072(5) 0.120(7) 0.142(7) -0.077(6) -0.070(5) 0.050(5)
C1_3 0.036(5) 0.117(8) 0.031(6) -0.014(5) 0.001(4) -0.013(5)
C2_3 0.059(5) 0.109(6) 0.044(5) 0.005(4) 0.001(4) -0.001(4)
C3_3 0.057(5) 0.135(7) 0.042(5) -0.014(5) -0.004(4) 0.007(5)
C4_3 0.061(5) 0.106(7) 0.053(5) -0.011(5) 0.004(4) -0.001(5)
C5_3 0.049(5) 0.119(7) 0.061(5) -0.006(5) -0.021(4) 0.003(5)
C6_3 0.048(5) 0.101(6) 0.051(5) 0.013(5) 0.007(4) -0.004(5)
C7_3 0.048(5) 0.104(7) 0.049(5) -0.014(5) -0.009(4) -0.006(5)
C1_4 0.022(4) 0.047(5) 0.020(4) 0.001(3) 0.000(3) 0.003(3)
C2_4 0.025(4) 0.042(4) 0.023(3) 0.000(3) 0.002(3) 0.004(3)
C3_4 0.029(4) 0.055(4) 0.019(4) 0.006(3) 0.003(3) 0.005(3)
C4_4 0.043(5) 0.064(5) 0.025(4) 0.017(4) 0.010(4) 0.003(4)
C5_4 0.048(5) 0.069(5) 0.036(4) 0.016(4) 0.010(4) 0.005(4)
C6_4 0.040(4) 0.044(5) 0.041(4) 0.006(4) 0.013(4) 0.000(4)
C7_4 0.030(4) 0.041(4) 0.037(4) 0.004(4) 0.011(3) 0.005(4)
C1_5 0.037(5) 0.076(6) 0.045(5) -0.019(4) 0.004(4) 0.003(4)
C2_5 0.057(6) 0.089(6) 0.085(5) -0.037(4) 0.039(4) -0.018(4)
C3_5 0.060(6) 0.108(7) 0.098(6) -0.055(5) 0.032(5) -0.019(5)
C4_5 0.091(7) 0.116(7) 0.116(7) -0.032(6) 0.057(6) -0.037(6)
C5_5 0.116(8) 0.099(7) 0.128(7) -0.040(6) 0.044(6) -0.040(6)
C6_5 0.102(8) 0.118(7) 0.141(7) -0.041(6) 0.044(6) -0.042(6)
C7_5 0.053(6) 0.094(7) 0.089(6) -0.025(5) 0.025(5) -0.023(5)
C1_6 0.024(4) 0.035(4) 0.018(3) -0.001(3) 0.000(3) -0.009(3)
C2_6 0.024(3) 0.042(4) 0.022(3) 0.003(3) -0.002(3) -0.004(3)
C3_6 0.029(4) 0.048(4) 0.024(3) 0.007(3) 0.002(3) 0.004(3)
C4_6 0.036(4) 0.064(5) 0.035(4) 0.015(4) 0.003(3) 0.008(4)
C5_6 0.038(4) 0.059(5) 0.044(4) 0.008(4) -0.008(4) 0.009(4)
C6_6 0.049(4) 0.048(4) 0.031(4) 0.014(3) 0.004(3) 0.003(4)
C7_6 0.036(4) 0.049(4) 0.029(4) 0.007(3) 0.001(3) -0.002(3)
P1A 0.078(6) 0.030(4) 0.036(4) 0.000(3) 0.017(4) 0.000(4)
P2A 0.037(4) 0.065(5) 0.054(5) -0.015(4) 0.003(4) 0.007(4)
P3A 0.042(4) 0.054(5) 0.035(4) -0.006(3) 0.008(3) -0.006(3)
C52 0.022(3) 0.036(4) 0.022(3) 0.000(2) 0.001(2) -0.002(3)
C53 0.051(4) 0.082(5) 0.027(3) -0.008(3) 0.003(3) 0.032(3)
C54 0.067(5) 0.095(6) 0.022(3) -0.008(4) -0.003(3) 0.025(4)
C55 0.036(4) 0.072(5) 0.060(5) -0.030(4) 0.009(3) -0.011(3)
C56 0.057(5) 0.032(4) 0.058(4) -0.008(3) 0.004(4) 0.004(3)
C57 0.059(4) 0.031(4) 0.036(3) -0.001(3) -0.005(3) -0.009(3)
C58 0.046(4) 0.041(4) 0.062(4) -0.015(3) 0.027(3) -0.006(3)
C59 0.049(4) 0.066(6) 0.083(6) -0.016(4) 0.038(4) -0.024(4)
C60 0.048(5) 0.069(6) 0.097(6) -0.033(4) 0.000(4) 0.027(4)
C61 0.133(8) 0.052(5) 0.061(5) -0.001(4) 0.069(5) 0.011(5)

loop_
_atom_type_symbol
_atom_type_description
_atom_type_scat_dispersion_real
_atom_type_scat_dispersion_imag
_atom_type_scat_source
C C 0.0033 0.0016 'International Tables Vol C Tables 4.2.6.8 and 6.1.1.4'
H H 0.0000 0.0000 'International Tables Vol C Tables 4.2.6.8 and 6.1.1.4'
B B 0.0013 0.0007 'International Tables Vol C Tables 4.2.6.8 and 6.1.1.4'
N N 0.0061 0.0033 'International Tables Vol C Tables 4.2.6.8 and 6.1.1.4'
P P 0.1023 0.0942 'International Tables Vol C Tables 4.2.6.8 and 6.1.1.4'
Fe Fe 0.3463 0.8444 'International Tables Vol C Tables 4.2.6.8 and 6.1.1.4'

loop_
_geom_angle_atom_site_label_1
_geom_angle_atom_site_label_2
_geom_angle_atom_site_label_3
_geom_angle
_geom_angle_site_symmetry_1
_geom_angle_site_symmetry_3
_geom_angle_publ_flag
N1 Fe P1A 131.8(2) . . ?
N1 Fe P2 119.82(15) . . ?
P1A Fe P2 101.6(2) . . ?
N1 Fe P1 122.24(15) . . ?
P1A Fe P1 25.5(2) . . ?
P2 Fe P1 92.90(8) . . ?
N1 Fe P3 129.30(15) . . ?
P1A Fe P3 67.9(2) . . ?
P2 Fe P3 91.27(7) . . ?
P1 Fe P3 91.80(7) . . ?
N1 Fe P3A 129.0(2) . . ?
P1A Fe P3A 92.3(2) . . ?
P2 Fe P3A 58.72(17) . . ?
P1 Fe P3A 108.37(16) . . ?
P3 Fe P3A 36.73(16) . . ?
N1 Fe P2A 118.2(2) . . ?
P1A Fe P2A 85.9(3) . . ?
P2 Fe P2A 29.24(17) . . ?
P1 Fe P2A 69.14(19) . . ?
P3 Fe P2A 108.15(17) . . ?
P3A Fe P2A 83.5(2) . . ?
C1_2 P1 C1_1 104.3(3) . . ?
C1_2 P1 C7 105.4(2) . . ?
C1_1 P1 C7 104.8(3) . . ?
C1_2 P1 Fe 116.3(2) . . ?
C1_1 P1 Fe 114.54(18) . . ?
C7 P1 Fe 110.48(19) . . ?
C1_3 P2 C1_4 101.5(5) . . ?
C1_3 P2 C8 104.4(3) . . ?
C1_4 P2 C8 103.3(2) . . ?
C1_3 P2 Fe 113.4(4) . . ?
C1_4 P2 Fe 116.5(2) . . ?
C8 P2 Fe 115.96(18) . . ?
C1_5 P3 C1_6 104.7(6) . . ?
C1_5 P3 C9 105.6(4) . . ?
C1_6 P3 C9 108.1(2) . . ?
C1_5 P3 Fe 110.9(4) . . ?
C1_6 P3 Fe 114.9(2) . . ?
C9 P3 Fe 111.94(19) . . ?
C52 N1 Fe 176.3(4) . . ?
C7 B1 C1 105.9(4) . . ?
C7 B1 C8 109.3(4) . . ?
C1 B1 C8 109.3(4) . . ?
C7 B1 C9 110.1(5) . . ?
C1 B1 C9 111.1(4) . . ?
C8 B1 C9 111.1(5) . . ?
C2 C1 C6 120.0 . . ?
C2 C1 B1 121.6(4) . . ?
C6 C1 B1 118.2(4) . . ?
C3 C2 C1 120.0 . . ?
C4 C3 C2 120.0 . . ?
C3 C4 C5 120.0 . . ?
C4 C5 C6 120.0 . . ?
C5 C6 C1 120.0 . . ?
B1 C7 P1A 108.8(4) . . ?
B1 C7 P1 117.9(3) . . ?
P1A C7 P1 30.7(3) . . ?
B1 C8 P2A 118.1(4) . . ?
B1 C8 P2 112.5(4) . . ?
P2A C8 P2 37.9(2) . . ?
B1 C9 P3 114.9(4) . . ?
B1 C9 P3A 106.3(4) . . ?
P3 C9 P3A 45.3(2) . . ?
C2_1 C1_1 P1 126.4(4) . . ?
C1_1 C2_1 C3_1 117.4(3) . . ?
C1_1 C2_1 C7_1 114.5(3) . . ?
C3_1 C2_1 C7_1 111.72(18) . . ?
C2_1 C3_1 C4_1 113.64(19) . . ?
C5_1 C4_1 C3_1 111.14(19) . . ?
C6_1 C5_1 C4_1 113.8(2) . . ?
C5_1 C6_1 C7_1 112.3(2) . . ?
C6_1 C7_1 C2_1 113.5(2) . . ?
C2_2 C1_2 P1 120.5(4) . . ?
C3_2 C2_2 C7_2 111.73(19) . . ?
C3_2 C2_2 C1_2 112.5(3) . . ?
C7_2 C2_2 C1_2 110.0(3) . . ?
C2_2 C3_2 C4_2 113.6(2) . . ?
C5_2 C4_2 C3_2 111.04(19) . . ?
C6_2 C5_2 C4_2 113.7(2) . . ?
C5_2 C6_2 C7_2 112.2(2) . . ?
C6_2 C7_2 C2_2 113.5(2) . . ?
C2_3 C1_3 P2 126.3(9) . . ?
C3_3 C2_3 C7_3 111.83(19) . . ?
C3_3 C2_3 C1_3 115.0(4) . . ?
C7_3 C2_3 C1_3 112.3(4) . . ?
C2_3 C3_3 C4_3 113.7(2) . . ?
C5_3 C4_3 C3_3 111.14(19) . . ?
C6_3 C5_3 C4_3 113.8(2) . . ?
C5_3 C6_3 C7_3 112.4(2) . . ?
C6_3 C7_3 C2_3 113.6(2) . . ?
C2_4 C1_4 P2 120.0(4) . . ?
C3_4 C2_4 C7_4 111.60(18) . . ?
C3_4 C2_4 C1_4 113.8(3) . . ?
C7_4 C2_4 C1_4 111.2(2) . . ?
C2_4 C3_4 C4_4 113.58(19) . . ?
C5_4 C4_4 C3_4 111.08(18) . . ?
C6_4 C5_4 C4_4 113.7(2) . . ?
C5_4 C6_4 C7_4 112.2(2) . . ?
C6_4 C7_4 C2_4 113.34(19) . . ?
C2_5 C1_5 P3 127.4(10) . . ?
C3_5 C2_5 C7_5 111.88(19) . . ?
C3_5 C2_5 C1_5 114.5(4) . . ?
C7_5 C2_5 C1_5 111.9(4) . . ?
C2_5 C3_5 C4_5 113.8(2) . . ?
C5_5 C4_5 C3_5 111.13(19) . . ?
C6_5 C5_5 C4_5 113.8(2) . . ?
C5_5 C6_5 C7_5 112.3(2) . . ?
C6_5 C7_5 C2_5 113.6(2) . . ?
C2_6 C1_6 P3 119.0(3) . . ?
C3_6 C2_6 C1_6 114.6(2) . . ?
C3_6 C2_6 C7_6 111.66(18) . . ?
C1_6 C2_6 C7_6 111.9(2) . . ?
C2_6 C3_6 C4_6 113.54(19) . . ?
C5_6 C4_6 C3_6 111.01(18) . . ?
C6_6 C5_6 C4_6 113.7(2) . . ?
C5_6 C6_6 C7_6 112.3(2) . . ?
C6_6 C7_6 C2_6 113.47(19) . . ?
C1_21 P1A C7 100.1(8) . . ?
C1_21 P1A C1_11 103.6(10) . . ?
C7 P1A C1_11 107.3(6) . . ?
C1_21 P1A Fe 113.6(6) . . ?
C7 P1A Fe 122.6(4) . . ?
C1_11 P1A Fe 108.0(8) . . ?
C1_41 P2A C8 123.3(11) . . ?
C1_41 P2A C1_31 102.5(12) . . ?
C8 P2A C1_31 108.1(5) . . ?
C1_41 P2A Fe 108.5(6) . . ?
C8 P2A Fe 104.9(3) . . ?
C1_31 P2A Fe 109.0(8) . . ?
C1_51 P3A C9 121.4(6) . . ?
C1_51 P3A C1_61 94.1(12) . . ?
C9 P3A C1_61 102.3(9) . . ?
C1_51 P3A Fe 121.8(6) . . ?
C9 P3A Fe 108.1(3) . . ?
C1_61 P3A Fe 103.9(7) . . ?
C2_11 C1_11 P1A 122.6(12) . . ?
C3_11 C2_11 C1_11 115.6(7) . . ?
C3_11 C2_11 C7_11 111.75(19) . . ?
C1_11 C2_11 C7_11 112.9(6) . . ?
C2_11 C3_11 C4_11 113.6(2) . . ?
C5_11 C4_11 C3_11 111.08(19) . . ?
C6_11 C5_11 C4_11 113.7(2) . . ?
C5_11 C6_11 C7_11 112.3(2) . . ?
C6_11 C7_11 C2_11 113.5(2) . . ?
C2_21 C1_21 P1A 137.8(8) . . ?
C1_21 C2_21 C3_21 117.9(6) . . ?
C1_21 C2_21 C7_21 115.0(6) . . ?
C3_21 C2_21 C7_21 111.77(19) . . ?
C2_21 C3_21 C4_21 113.7(2) . . ?
C5_21 C4_21 C3_21 111.14(19) . . ?
C6_21 C5_21 C4_21 113.8(2) . . ?
C5_21 C6_21 C7_21 112.3(2) . . ?
C6_21 C7_21 C2_21 113.5(2) . . ?
C2_31 C1_31 P2A 121.0(9) . . ?
C1_31 C2_31 C3_31 110.8(7) . . ?
C1_31 C2_31 C7_31 108.4(6) . . ?
C3_31 C2_31 C7_31 111.76(19) . . ?
C2_31 C3_31 C4_31 113.7(2) . . ?
C5_31 C4_31 C3_31 111.10(19) . . ?
C6_31 C5_31 C4_31 113.7(2) . . ?
C5_31 C6_31 C7_31 112.3(2) . . ?
C6_31 C7_31 C2_31 113.5(2) . . ?
C2_41 C1_41 P2A 119.1(15) . . ?
C1_41 C2_41 C3_41 117.8(7) . . ?
C1_41 C2_41 C7_41 114.9(6) . . ?
C3_41 C2_41 C7_41 111.77(19) . . ?
C2_41 C3_41 C4_41 113.7(2) . . ?
C5_41 C4_41 C3_41 111.10(19) . . ?
C6_41 C5_41 C4_41 113.7(2) . . ?
C5_41 C6_41 C7_41 112.3(2) . . ?
C6_41 C7_41 C2_41 113.5(2) . . ?
C2_51 C1_51 P3A 121.7(13) . . ?
C3_51 C2_51 C1_51 116.8(7) . . ?
C3_51 C2_51 C7_51 111.75(19) . . ?
C1_51 C2_51 C7_51 114.0(6) . . ?
C2_51 C3_51 C4_51 113.7(2) . . ?
C5_51 C4_51 C3_51 111.09(19) . . ?
C6_51 C5_51 C4_51 113.7(2) . . ?
C5_51 C6_51 C7_51 112.3(2) . . ?
C6_51 C7_51 C2_51 113.5(2) . . ?
C2_61 C1_61 P3A 145.4(9) . . ?
C3_61 C2_61 C7_61 111.79(19) . . ?
C3_61 C2_61 C1_61 113.0(7) . . ?
C7_61 C2_61 C1_61 110.5(7) . . ?
C2_61 C3_61 C4_61 113.7(2) . . ?
C5_61 C4_61 C3_61 111.12(19) . . ?
C6_61 C5_61 C4_61 113.7(2) . . ?
C5_61 C6_61 C7_61 112.3(2) . . ?
C6_61 C7_61 C2_61 113.5(2) . . ?
N1 C52 C57 110.8(4) . . ?
N1 C52 C53 111.7(4) . . ?
C57 C52 C53 109.5(4) . . ?
N1 C52 C58 108.5(4) . . ?
C57 C52 C58 108.7(4) . . ?
C53 C52 C58 107.6(4) . . ?
C52 C53 C54 109.9(4) . . ?
C53 C54 C61 109.0(5) . . ?
C53 C54 C55 109.6(5) . . ?
C61 C54 C55 108.6(5) . . ?
C56 C55 C54 109.9(5) . . ?
C55 C56 C57 109.4(5) . . ?
C55 C56 C60 108.7(5) . . ?
C57 C56 C60 108.5(5) . . ?
C52 C57 C56 112.0(4) . . ?
C59 C58 C52 109.6(4) . . ?
C61 C59 C60 109.1(6) . . ?
C61 C59 C58 108.1(6) . . ?
C60 C59 C58 112.2(5) . . ?
C59 C60 C56 109.6(5) . . ?
C59 C61 C54 110.3(5) . . ?

loop_
_geom_bond_atom_site_label_1
_geom_bond_atom_site_label_2
_geom_bond_distance
_geom_bond_site_symmetry_2
_geom_bond_publ_flag
Fe N1 1.622(4) . yes
Fe P1A 2.100(7) . yes
Fe P2 2.151(2) . yes
Fe P1 2.252(2) . yes
Fe P3 2.2636(18) . yes
Fe P3A 2.336(6) . yes
Fe P2A 2.457(7) . yes
P1 C1_2 1.785(5) . ?
P1 C1_1 1.834(6) . ?
P1 C7 1.877(5) . ?
P2 C1_3 1.801(10) . ?
P2 C1_4 1.843(5) . ?
P2 C8 1.874(5) . ?
P3 C1_5 1.750(10) . ?
P3 C1_6 1.827(5) . ?
P3 C9 1.873(5) . ?
N1 C52 1.434(5) . ?
B1 C7 1.635(8) . ?
B1 C1 1.639(7) . ?
B1 C8 1.643(8) . ?
B1 C9 1.671(8) . ?
C1 C2 1.3900 . ?
C1 C6 1.3900 . ?
C2 C3 1.3900 . ?
C3 C4 1.3900 . ?
C4 C5 1.3900 . ?
C5 C6 1.3900 . ?
C7 P1A 1.770(9) . ?
C8 P2A 1.821(8) . ?
C9 P3A 1.895(8) . ?
C1_1 C2_1 1.487(4) . ?
C2_1 C3_1 1.493(3) . ?
C2_1 C7_1 1.539(3) . ?
C3_1 C4_1 1.530(3) . ?
C4_1 C5_1 1.521(3) . ?
C5_1 C6_1 1.484(3) . ?
C6_1 C7_1 1.503(3) . ?
C1_2 C2_2 1.567(5) . ?
C2_2 C3_2 1.493(3) . ?
C2_2 C7_2 1.540(3) . ?
C3_2 C4_2 1.530(3) . ?
C4_2 C5_2 1.522(3) . ?
C5_2 C6_2 1.485(3) . ?
C6_2 C7_2 1.503(3) . ?
C1_3 C2_3 1.526(6) . ?
C2_3 C3_3 1.492(3) . ?
C2_3 C7_3 1.539(3) . ?
C3_3 C4_3 1.530(3) . ?
C4_3 C5_3 1.521(3) . ?
C5_3 C6_3 1.484(3) . ?
C6_3 C7_3 1.503(3) . ?
C1_4 C2_4 1.545(4) . ?
C2_4 C3_4 1.493(3) . ?
C2_4 C7_4 1.540(3) . ?
C3_4 C4_4 1.530(3) . ?
C4_4 C5_4 1.522(3) . ?
C5_4 C6_4 1.485(3) . ?
C6_4 C7_4 1.504(3) . ?
C1_5 C2_5 1.534(7) . ?
C2_5 C3_5 1.492(3) . ?
C2_5 C7_5 1.539(3) . ?
C3_5 C4_5 1.529(3) . ?
C4_5 C5_5 1.522(3) . ?
C5_5 C6_5 1.484(3) . ?
C6_5 C7_5 1.502(3) . ?
C1_6 C2_6 1.532(4) . ?
C2_6 C3_6 1.493(3) . ?
C2_6 C7_6 1.540(3) . ?
C3_6 C4_6 1.531(3) . ?
C4_6 C5_6 1.522(3) . ?
C5_6 C6_6 1.485(3) . ?
C6_6 C7_6 1.503(3) . ?
P1A C1_21 1.777(16) . ?
P1A C1_11 1.899(17) . ?
P2A C1_41 1.69(2) . ?
P2A C1_31 2.010(16) . ?
P3A C1_51 1.851(17) . ?
P3A C1_61 1.94(2) . ?
C1_11 C2_11 1.514(11) . ?
C2_11 C3_11 1.493(3) . ?
C2_11 C7_11 1.539(3) . ?
C3_11 C4_11 1.530(3) . ?
C4_11 C5_11 1.522(3) . ?
C5_11 C6_11 1.485(3) . ?
C6_11 C7_11 1.503(3) . ?
C1_21 C2_21 1.478(9) . ?
C2_21 C3_21 1.492(3) . ?
C2_21 C7_21 1.539(3) . ?
C3_21 C4_21 1.530(3) . ?
C4_21 C5_21 1.521(3) . ?
C5_21 C6_21 1.484(3) . ?
C6_21 C7_21 1.503(3) . ?
C1_31 C2_31 1.599(12) . ?
C2_31 C3_31 1.493(3) . ?
C2_31 C7_31 1.539(3) . ?
C3_31 C4_31 1.530(3) . ?
C4_31 C5_31 1.522(3) . ?
C5_31 C6_31 1.485(3) . ?
C6_31 C7_31 1.503(3) . ?
C1_41 C2_41 1.480(10) . ?
C2_41 C3_41 1.492(3) . ?
C2_41 C7_41 1.539(3) . ?
C3_41 C4_41 1.530(3) . ?
C4_41 C5_41 1.522(3) . ?
C5_41 C6_41 1.484(3) . ?
C6_41 C7_41 1.503(3) . ?
C1_51 C2_51 1.495(10) . ?
C2_51 C3_51 1.493(3) . ?
C2_51 C7_51 1.539(3) . ?
C3_51 C4_51 1.530(3) . ?
C4_51 C5_51 1.522(3) . ?
C5_51 C6_51 1.485(3) . ?
C6_51 C7_51 1.503(3) . ?
C1_61 C2_61 1.559(13) . ?
C2_61 C3_61 1.492(3) . ?
C2_61 C7_61 1.539(3) . ?
C3_61 C4_61 1.530(3) . ?
C4_61 C5_61 1.522(3) . ?
C5_61 C6_61 1.484(3) . ?
C6_61 C7_61 1.503(3) . ?
C52 C57 1.509(6) . ?
C52 C53 1.517(6) . ?
C52 C58 1.536(6) . ?
C53 C54 1.527(7) . ?
C54 C61 1.534(9) . ?
C54 C55 1.526(8) . ?
C55 C56 1.504(7) . ?
C56 C57 1.524(7) . ?
C56 C60 1.524(8) . ?
C58 C59 1.527(7) . ?
C59 C61 1.481(9) . ?
C59 C60 1.509(8) . ?
